data_7013485
loop_
_publ_author_name
'Gibson, Vernon C.'
'Newton, Claire'
'Redshaw, Carl'
'Solan, Gregory A.'
'White, Andrew J. P.'
'Williams, David J.'

_publ_section_title
;
 Low valent chromium complexes bearing N,O-chelating pyridyl-enolate
 ligands [OC(Bu^t^)(=2-CHN~5~H~3~Me-x)]^-^ (x = 3-6)
;
_journal_coden_ASTM DTARAF
_journal_issue 24
_journal_name_full 'Dalton Transactions'
_journal_page_first 4612
_journal_page_last 4617
_journal_paper_doi 10.1039/b308881m
_journal_year 2003
_chemical_formula_sum 'C36 H48 Cr N3 O3'
_chemical_formula_weight 622.77
_space_group_IT_number 7
_symmetry_cell_setting monoclinic
_symmetry_space_group_name_Hall 'P -2yac'
_symmetry_space_group_name_H-M 'P 1 n 1'
_atom_sites_solution_hydrogens geom
_atom_sites_solution_primary direct
_atom_sites_solution_secondary difmap
_audit_creation_method SHELXL
_cell_angle_alpha 90.00
_cell_angle_beta 90.94(2)
_cell_angle_gamma 90.00
_cell_formula_units_Z 4
_cell_length_a 10.957(2)
_cell_length_b 18.642(3)
_cell_length_c 16.593(3)
_cell_measurement_reflns_used 20
_cell_measurement_temperature 293(2)
_cell_measurement_theta_max 21.44
_cell_measurement_theta_min 10.70
_cell_volume 3388.8(10)
_computing_cell_refinement 'Siemens XSCANS'
_computing_data_collection 'Siemens XSCANS'
_computing_data_reduction 'Siemens SHELXTL'
_computing_molecular_graphics 'Siemens SHELXTL'
_computing_publication_material 'Siemens SHELXTL'
_computing_structure_refinement 'SHELXL-93 (Sheldrick, 1993)'
_computing_structure_solution 'SHELXS-86 (Sheldrick, 1990)'
_diffrn_ambient_temperature 293(2)
_diffrn_measurement_device 'Siemens P4'
_diffrn_measurement_method '\w scans'
_diffrn_radiation_monochromator graphite
_diffrn_radiation_source 'fine-focus sealed tube'
_diffrn_radiation_type CuK\a
_diffrn_radiation_wavelength 1.54178
_diffrn_reflns_av_R_equivalents 0.0000
_diffrn_reflns_av_sigmaI/netI 0.0811
_diffrn_reflns_limit_h_max 12
_diffrn_reflns_limit_h_min 0
_diffrn_reflns_limit_k_max 20
_diffrn_reflns_limit_k_min 0
_diffrn_reflns_limit_l_max 18
_diffrn_reflns_limit_l_min -18
_diffrn_reflns_number 5298
_diffrn_reflns_theta_max 59.98
_diffrn_reflns_theta_min 2.37
_diffrn_standards_interval_count 97
_diffrn_standards_number 3
_exptl_absorpt_coefficient_mu 3.069
_exptl_absorpt_correction_T_max 0.8937
_exptl_absorpt_correction_T_min 0.2862
_exptl_absorpt_correction_type Ellipsoidal
_exptl_crystal_colour Orange/red
_exptl_crystal_density_diffrn 1.221
_exptl_crystal_description 'prismatic needles'
_exptl_crystal_F_000 1332
_exptl_crystal_size_max 0.70
_exptl_crystal_size_mid 0.17
_exptl_crystal_size_min 0.13
_refine_diff_density_max 0.994
_refine_diff_density_min -0.887
_refine_diff_density_rms 0.111
_refine_ls_abs_structure_details 'Flack H D (1983), Acta Cryst. A39, 876-881'
_refine_ls_abs_structure_Flack 0.001(12)
_refine_ls_extinction_coef 0.0012(3)
_refine_ls_extinction_expression Fc^*^=kFc[1+0.001xFc^2^\l^3^/sin(2\q)]^-1/4^
_refine_ls_extinction_method SHELXL
_refine_ls_goodness_of_fit_all 1.031
_refine_ls_goodness_of_fit_obs 1.051
_refine_ls_matrix_type full
_refine_ls_number_parameters 776
_refine_ls_number_reflns 5298
_refine_ls_number_restraints 38
_refine_ls_restrained_S_all 1.036
_refine_ls_restrained_S_obs 1.057
_refine_ls_R_factor_all 0.1097
_refine_ls_R_factor_obs 0.0881
_refine_ls_shift/esd_max 0.020
_refine_ls_shift/esd_mean 0.001
_refine_ls_structure_factor_coef Fsqd
_refine_ls_weighting_details 'w=1/[\s^2^(Fo^2^)+(0.1880P)^2^+0.0000P] where P=(Fo^2^+2Fc^2^)/3'
_refine_ls_weighting_scheme calc
_refine_ls_wR_factor_all 0.2414
_refine_ls_wR_factor_obs 0.2169
_reflns_number_observed 4237
_reflns_number_total 5298
_reflns_observed_criterion >2sigma(I)
_cod_data_source_file b308881m.txt
_cod_data_source_block Compound_3
_cod_depositor_comments
;
The following automatic conversions were performed:
'_symmetry_cell_setting' value 'Monoclinic' changed to 'monoclinic'
according to '/home/saulius/struct/CIF-dictionaries/cif_core.dic'
dictionary named 'cif_core.dic' version 2.4.1 from 2010-06-29.

Automatic conversion script
Id: cif_fix_enum 1527 2010-12-29 10:47:43Z saulius 

The following automatic conversions were performed:

'_refine_ls_weighting_scheme' value 'calc
w=1/[\s^2^(Fo^2^)+(0.1880P)^2^+0.0000P] where P=(Fo^2^+2Fc^2^)/3' was
changed to 'calc'. New tag '_refine_ls_weighting_details' was
created. The value of the new tag was set to
'w=1/[\s^2^(Fo^2^)+(0.1880P)^2^+0.0000P] where P=(Fo^2^+2Fc^2^)/3'.

Automatic conversion script
Id: cif_fix_values 3143 2015-03-26 13:38:13Z robertas 
;
_cod_original_sg_symbol_H-M Pn
_cod_original_formula_sum 'C36 H48 N3 O3 Cr'
_cod_database_code 7013485

loop_
_symmetry_equiv_pos_as_xyz
'x, y, z'
'x+1/2, -y, z+1/2'

loop_
_atom_site_aniso_label
_atom_site_aniso_U_11
_atom_site_aniso_U_22
_atom_site_aniso_U_33
_atom_site_aniso_U_23
_atom_site_aniso_U_13
_atom_site_aniso_U_12
Cr 0.0209(10) 0.0165(8) 0.0286(8) 0.0006(6) 0.0079(7) 0.0035(7)
O1 0.036(5) 0.027(4) 0.028(4) -0.002(3) 0.012(4) 0.005(3)
O2 0.025(4) 0.019(3) 0.038(4) 0.005(3) 0.004(4) 0.002(3)
O3 0.027(5) 0.020(4) 0.040(4) -0.004(3) 0.010(4) -0.004(3)
N1 0.026(5) 0.025(4) 0.030(4) 0.001(4) -0.002(4) 0.002(4)
N2 0.029(5) 0.023(4) 0.031(5) 0.001(4) 0.008(4) -0.004(4)
N3 0.026(5) 0.024(4) 0.046(6) -0.006(4) 0.000(5) 0.016(4)
C1 0.045(8) 0.025(6) 0.045(7) -0.008(5) 0.010(6) -0.006(5)
C2 0.058(10) 0.029(6) 0.055(8) -0.001(5) 0.024(7) -0.017(6)
C3 0.077(11) 0.024(6) 0.050(7) -0.016(5) 0.014(7) 0.005(7)
C4 0.082(12) 0.019(6) 0.050(7) 0.000(5) 0.019(7) 0.016(7)
C5 0.047(8) 0.030(6) 0.029(5) 0.001(4) 0.012(5) 0.017(5)
C6 0.034(8) 0.033(7) 0.071(9) 0.000(6) 0.024(7) -0.017(6)
C7 0.022(6) 0.032(6) 0.044(6) -0.001(5) 0.009(5) 0.004(5)
C8 0.035(7) 0.032(6) 0.069(9) 0.006(6) 0.003(7) 0.015(5)
C9 0.040(8) 0.051(8) 0.052(8) 0.006(6) 0.016(7) 0.008(6)
C10 0.152(18) 0.158(17) 0.143(17) 0.027(13) 0.043(14) 0.020(14)
C11 0.103(14) 0.096(12) 0.137(15) -0.030(11) 0.038(12) 0.016(11)
C12 0.117(17) 0.177(18) 0.158(18) -0.014(14) -0.005(14) 0.032(14)
C21 0.024(6) 0.035(6) 0.035(6) 0.009(5) -0.003(5) -0.010(5)
C22 0.035(8) 0.044(7) 0.054(8) -0.002(6) -0.013(6) 0.000(6)
C23 0.042(9) 0.060(9) 0.060(9) -0.009(7) -0.018(7) -0.014(7)
C24 0.055(10) 0.063(9) 0.044(7) -0.016(6) 0.002(7) -0.027(8)
C25 0.044(8) 0.040(6) 0.035(6) 0.000(5) 0.011(6) -0.011(6)
C26 0.024(7) 0.032(6) 0.048(7) 0.011(5) -0.005(5) 0.011(5)
C27 0.031(7) 0.024(5) 0.035(6) 0.004(4) 0.008(5) 0.006(5)
C28 0.062(10) 0.040(7) 0.036(6) -0.018(5) 0.015(6) 0.011(6)
C29 0.046(8) 0.027(6) 0.051(7) -0.006(5) 0.010(6) 0.004(5)
C30 0.050(10) 0.027(7) 0.128(16) -0.002(8) 0.007(10) 0.017(7)
C31 0.121(19) 0.041(8) 0.070(11) -0.023(7) -0.019(11) 0.022(10)
C32 0.076(13) 0.023(7) 0.137(19) 0.003(8) 0.019(13) -0.009(7)
C41 0.018(6) 0.031(6) 0.058(8) -0.012(5) -0.001(6) 0.007(5)
C42 0.061(10) 0.046(7) 0.052(8) -0.025(6) -0.001(7) -0.004(7)
C43 0.055(10) 0.063(10) 0.063(10) -0.019(7) -0.009(8) -0.005(8)
C44 0.064(11) 0.061(9) 0.046(7) -0.013(7) -0.006(7) 0.006(8)
C45 0.054(9) 0.028(6) 0.040(6) -0.014(5) 0.012(6) 0.011(6)
C46 0.018(6) 0.033(6) 0.048(7) -0.004(5) 0.000(5) -0.001(5)
C47 0.027(6) 0.027(5) 0.037(6) -0.010(5) 0.018(5) -0.004(5)
C48 0.057(10) 0.062(9) 0.030(6) 0.004(6) 0.011(6) 0.004(7)
C49 0.040(8) 0.042(7) 0.044(7) 0.010(5) 0.025(6) -0.009(6)
C50 0.079(13) 0.059(9) 0.070(10) -0.001(8) 0.046(10) -0.032(9)
C51 0.092(15) 0.064(10) 0.073(11) -0.026(9) 0.059(11) -0.001(10)
C52 0.099(17) 0.104(16) 0.056(10) 0.027(10) 0.026(11) -0.001(13)
Cr' 0.0197(10) 0.0211(8) 0.0262(8) -0.0021(6) 0.0078(7) -0.0024(7)
O1' 0.024(5) 0.026(4) 0.044(4) -0.004(3) -0.002(4) -0.002(3)
O2' 0.020(4) 0.031(4) 0.040(4) 0.001(3) 0.012(4) 0.002(3)
O3' 0.023(5) 0.038(4) 0.042(5) -0.010(4) 0.013(4) -0.010(3)
N1' 0.032(6) 0.026(5) 0.026(5) -0.002(3) 0.011(4) -0.005(4)
N2' 0.025(5) 0.030(5) 0.026(4) -0.004(3) 0.000(4) 0.002(4)
N3' 0.033(6) 0.027(5) 0.024(4) -0.005(3) 0.002(4) -0.001(4)
C1' 0.027(6) 0.031(6) 0.026(5) -0.004(4) 0.006(5) -0.005(5)
C2' 0.049(9) 0.046(7) 0.048(7) -0.002(6) 0.029(7) 0.011(6)
C3' 0.056(10) 0.057(9) 0.054(8) -0.015(7) 0.032(8) 0.016(7)
C4' 0.056(9) 0.053(8) 0.038(7) -0.024(6) 0.031(7) -0.012(7)
C5' 0.040(7) 0.032(6) 0.025(5) -0.002(4) 0.018(5) -0.005(5)
C6' 0.024(6) 0.027(5) 0.039(6) 0.004(5) 0.004(5) 0.002(4)
C7' 0.025(6) 0.033(6) 0.020(5) 0.003(4) -0.002(4) -0.003(5)
C8' 0.051(9) 0.075(10) 0.028(6) -0.014(6) 0.005(6) -0.006(7)
C9' 0.035(7) 0.044(7) 0.027(6) 0.011(5) -0.004(5) -0.004(6)
C10' 0.066(11) 0.056(9) 0.053(8) 0.013(7) -0.019(8) -0.027(8)
C11' 0.056(10) 0.093(12) 0.031(6) 0.012(7) 0.011(7) -0.008(9)
C12' 0.063(11) 0.053(9) 0.069(10) 0.007(7) -0.028(9) 0.012(8)
C21' 0.026(7) 0.046(7) 0.036(6) 0.006(5) 0.009(5) 0.001(5)
C22' 0.041(8) 0.065(9) 0.039(7) 0.005(6) 0.036(6) 0.014(7)
C23' 0.033(8) 0.068(9) 0.061(9) -0.009(7) 0.028(7) 0.020(7)
C24' 0.066(11) 0.045(7) 0.051(8) -0.010(6) 0.015(7) 0.029(7)
C25' 0.040(8) 0.040(6) 0.024(5) -0.001(5) -0.008(5) 0.008(5)
C26' 0.031(7) 0.044(7) 0.033(6) 0.007(5) 0.012(5) -0.014(6)
C27' 0.025(6) 0.026(5) 0.045(6) 0.004(5) 0.014(5) 0.001(5)
C28' 0.064(10) 0.032(6) 0.048(7) -0.020(5) -0.008(7) -0.002(6)
C29' 0.046(9) 0.033(6) 0.064(8) -0.007(6) 0.026(7) -0.017(6)
C30' 0.073(12) 0.037(7) 0.093(13) 0.020(8) -0.003(10) 0.009(8)
C31' 0.105(15) 0.045(9) 0.069(10) -0.022(8) 0.014(11) -0.006(10)
C32' 0.057(11) 0.054(9) 0.113(16) 0.005(10) 0.014(11) -0.025(8)
C41' 0.049(8) 0.048(7) 0.023(5) -0.011(5) 0.004(5) 0.008(6)
C42' 0.072(11) 0.041(7) 0.043(7) 0.002(5) 0.000(7) 0.026(7)
C43' 0.084(12) 0.023(6) 0.067(9) 0.005(6) -0.005(9) -0.006(7)
C44' 0.062(10) 0.028(7) 0.068(9) 0.008(6) 0.006(8) 0.000(6)
C45' 0.034(7) 0.031(6) 0.041(6) 0.007(5) 0.007(5) -0.010(5)
C46' 0.035(7) 0.052(8) 0.033(6) -0.011(5) 0.000(5) 0.011(6)
C47' 0.034(8) 0.051(8) 0.036(6) 0.005(5) 0.014(5) 0.002(6)
C48' 0.030(7) 0.042(7) 0.071(9) 0.001(6) 0.007(7) -0.014(6)
C49' 0.028(8) 0.098(13) 0.040(7) -0.010(7) 0.001(6) -0.005(8)
C50' 0.076(12) 0.110(13) 0.115(13) -0.001(11) -0.012(11) -0.013(10)
C51' 0.069(11) 0.108(12) 0.117(13) -0.053(11) -0.022(10) -0.022(10)
C52' 0.061(11) 0.107(12) 0.098(12) 0.003(10) 0.012(10) -0.029(9)

loop_
_atom_site_label
_atom_site_type_symbol
_atom_site_fract_x
_atom_site_fract_y
_atom_site_fract_z
_atom_site_U_iso_or_equiv
_atom_site_thermal_displace_type
_atom_site_occupancy
_atom_site_calc_flag
_atom_site_refinement_flags
_atom_site_disorder_group
Cr Cr 0.04644(15) 0.14525(8) 0.28047(10) 0.0219(4) Uani 1 d . .
O1 O 0.1927(8) 0.1372(4) 0.2188(5) 0.030(2) Uani 1 d . .
O2 O 0.0589(7) 0.0455(4) 0.3021(5) 0.027(2) Uani 1 d . .
O3 O -0.0893(8) 0.1493(4) 0.3514(5) 0.029(2) Uani 1 d . .
N1 N 0.0341(9) 0.2571(5) 0.2472(6) 0.027(2) Uani 1 d . .
N2 N 0.1647(9) 0.1619(5) 0.3834(6) 0.028(2) Uani 1 d . .
N3 N -0.0750(9) 0.1102(5) 0.1845(6) 0.032(2) Uani 1 d . .
C1 C 0.1409(13) 0.2911(6) 0.2375(8) 0.038(3) Uani 1 d . .
C2 C 0.1454(14) 0.3683(7) 0.2371(9) 0.047(4) Uani 1 d . .
H2A H 0.2197(14) 0.3919(7) 0.2323(9) 0.056 Uiso 1 calc R .
C3 C 0.0407(16) 0.4066(6) 0.2436(9) 0.050(4) Uani 1 d . .
H3A H 0.0427(16) 0.4564(6) 0.2463(9) 0.060 Uiso 1 calc R .
C4 C -0.0696(17) 0.3698(6) 0.2460(9) 0.050(4) Uani 1 d . .
H4A H -0.1424(17) 0.3954(6) 0.2472(9) 0.060 Uiso 1 calc R .
C5 C -0.0728(13) 0.2956(6) 0.2468(7) 0.035(3) Uani 1 d . .
C6 C 0.2578(13) 0.2575(7) 0.2239(10) 0.046(3) Uani 1 d . .
H6A H 0.3260(13) 0.2872(7) 0.2250(10) 0.055 Uiso 1 calc R .
C7 C 0.2772(11) 0.1870(7) 0.2096(8) 0.033(3) Uani 1 d . .
C8 C -0.1908(13) 0.2600(7) 0.2467(10) 0.045(3) Uani 1 d . .
H8A H -0.2532(13) 0.2936(7) 0.2312(10) 0.068 Uiso 1 d R .
H8B H -0.2072(13) 0.2417(7) 0.2995(10) 0.068 Uiso 1 d R .
H8C H -0.1900(13) 0.2210(7) 0.2089(10) 0.068 Uiso 1 d R .
C9 C 0.4018(14) 0.1590(8) 0.1785(9) 0.048(3) Uani 1 d . .
C10 C 0.4380(36) 0.2014(20) 0.1061(23) 0.151(13) Uani 1 d U .
H10A H 0.4431(36) 0.2513(20) 0.1200(23) 0.226 Uiso 1 calc R .
H10B H 0.3782(36) 0.1949(20) 0.0638(23) 0.226 Uiso 1 calc R .
H10C H 0.5161(36) 0.1851(20) 0.0880(23) 0.226 Uiso 1 calc R .
C11 C 0.3937(26) 0.0808(14) 0.1563(20) 0.112(9) Uani 1 d U .
H11A H 0.3704(26) 0.0535(14) 0.2027(20) 0.167 Uiso 1 calc R .
H11B H 0.4717(26) 0.0645(14) 0.1382(20) 0.167 Uiso 1 calc R .
H11C H 0.3339(26) 0.0745(14) 0.1140(20) 0.167 Uiso 1 calc R .
C12 C 0.4919(32) 0.1617(20) 0.2477(24) 0.151(13) Uani 1 d U .
H12A H 0.4622(32) 0.1334(20) 0.2916(24) 0.226 Uiso 1 calc R .
H12B H 0.5022(32) 0.2105(20) 0.2651(24) 0.226 Uiso 1 calc R .
H12C H 0.5690(32) 0.1430(20) 0.2308(24) 0.226 Uiso 1 calc R .
C21 C 0.2546(11) 0.1108(6) 0.3980(7) 0.031(3) Uani 1 d . .
C22 C 0.3514(13) 0.1254(8) 0.4522(9) 0.044(3) Uani 1 d . .
H22A H 0.4148(13) 0.0926(8) 0.4581(9) 0.053 Uiso 1 calc R .
C23 C 0.3533(15) 0.1882(9) 0.4969(10) 0.054(4) Uani 1 d . .
H23A H 0.4192(15) 0.1992(9) 0.5308(10) 0.065 Uiso 1 calc R .
C24 C 0.2532(15) 0.2346(9) 0.4895(9) 0.054(4) Uani 1 d . .
H24A H 0.2476(15) 0.2749(9) 0.5223(9) 0.065 Uiso 1 calc R .
C25 C 0.1645(13) 0.2201(7) 0.4339(7) 0.040(3) Uani 1 d . .
C26 C 0.2510(11) 0.0427(6) 0.3606(8) 0.035(3) Uani 1 d . .
H26A H 0.3225(11) 0.0159(6) 0.3643(8) 0.042 Uiso 1 calc R .
C27 C 0.1569(11) 0.0113(6) 0.3199(7) 0.030(2) Uani 1 d . .
C28 C 0.0581(15) 0.2724(7) 0.4304(8) 0.046(3) Uani 1 d . .
H28A H -0.0164(15) 0.2472(7) 0.4182(8) 0.069 Uiso 1 d R .
H28B H 0.0726(15) 0.3074(7) 0.3893(8) 0.069 Uiso 1 d R .
H28C H 0.0515(15) 0.2959(7) 0.4816(8) 0.069 Uiso 1 d R .
C29 C 0.1547(13) -0.0680(6) 0.2930(8) 0.041(3) Uani 1 d . .
C30 C 0.2755(15) -0.1057(7) 0.3025(14) 0.068(5) Uani 1 d . .
H30A H 0.3012(15) -0.1045(7) 0.3581(14) 0.102 Uiso 1 calc R .
H30B H 0.3353(15) -0.0819(7) 0.2703(14) 0.102 Uiso 1 calc R .
H30C H 0.2672(15) -0.1546(7) 0.2852(14) 0.102 Uiso 1 calc R .
C31 C 0.1157(23) -0.0706(9) 0.2040(11) 0.078(6) Uani 1 d . .
H31A H 0.0386(23) -0.0467(9) 0.1970(11) 0.116 Uiso 1 calc R .
H31B H 0.1080(23) -0.1197(9) 0.1871(11) 0.116 Uiso 1 calc R .
H31C H 0.1760(23) -0.0470(9) 0.1721(11) 0.116 Uiso 1 calc R .
C32 C 0.0552(18) -0.1062(8) 0.3429(15) 0.078(6) Uani 1 d . .
H32A H -0.0211(18) -0.0815(8) 0.3360(15) 0.117 Uiso 1 calc R .
H32B H 0.0788(18) -0.1060(8) 0.3989(15) 0.117 Uiso 1 calc R .
H32C H 0.0463(18) -0.1549(8) 0.3246(15) 0.117 Uiso 1 calc R .
C41 C -0.1699(11) 0.0694(6) 0.2091(8) 0.036(3) Uani 1 d . .
C42 C -0.2440(16) 0.0330(8) 0.1476(9) 0.053(4) Uani 1 d . .
H42A H -0.3095(16) 0.0046(8) 0.1627(9) 0.063 Uiso 1 calc R .
C43 C -0.2169(16) 0.0406(9) 0.0672(10) 0.060(4) Uani 1 d . .
H43A H -0.2628(16) 0.0167(9) 0.0279(10) 0.072 Uiso 1 calc R .
C44 C -0.1248(16) 0.0824(9) 0.0468(10) 0.057(4) Uani 1 d . .
H44A H -0.1082(16) 0.0882(9) -0.0076(10) 0.068 Uiso 1 calc R .
C45 C -0.0514(14) 0.1180(6) 0.1034(8) 0.041(3) Uani 1 d . .
C46 C -0.2094(11) 0.0614(6) 0.2884(8) 0.033(2) Uani 1 d . .
H46A H -0.2689(11) 0.0268(6) 0.2968(8) 0.039 Uiso 1 calc R .
C47 C -0.1702(11) 0.0989(6) 0.3549(7) 0.030(3) Uani 1 d . .
C48 C 0.0486(15) 0.1648(8) 0.0753(8) 0.050(4) Uani 1 d . .
H48A H 0.1242(15) 0.1389(8) 0.0789(8) 0.074 Uiso 1 d R .
H48B H 0.0534(15) 0.2066(8) 0.1090(8) 0.074 Uiso 1 d R .
H48C H 0.0335(15) 0.1791(8) 0.0205(8) 0.074 Uiso 1 d R .
C49 C -0.2232(13) 0.0868(7) 0.4391(8) 0.042(3) Uani 1 d . .
C50 C -0.3144(18) 0.0239(9) 0.4429(11) 0.069(5) Uani 1 d . .
H50A H -0.3831(18) 0.0337(9) 0.4079(11) 0.103 Uiso 1 calc R .
H50B H -0.3417(18) 0.0183(9) 0.4972(11) 0.103 Uiso 1 calc R .
H50C H -0.2751(18) -0.0194(9) 0.4258(11) 0.103 Uiso 1 calc R .
C51 C -0.2887(20) 0.1559(9) 0.4630(12) 0.076(6) Uani 1 d . .
H51A H -0.3560(20) 0.1643(9) 0.4265(12) 0.113 Uiso 1 calc R .
H51B H -0.2327(20) 0.1954(9) 0.4606(12) 0.113 Uiso 1 calc R .
H51C H -0.3184(20) 0.1512(9) 0.5168(12) 0.113 Uiso 1 calc R .
C52 C -0.1147(22) 0.0702(13) 0.4950(11) 0.086(7) Uani 1 d . .
H52A H -0.0763(22) 0.0266(13) 0.4779(11) 0.130 Uiso 1 calc R .
H52B H -0.1426(22) 0.0647(13) 0.5492(11) 0.130 Uiso 1 calc R .
H52C H -0.0570(22) 0.1089(13) 0.4930(11) 0.130 Uiso 1 calc R .
Cr' Cr 0.52107(15) 0.59721(9) 0.30496(10) 0.0223(4) Uani 1 d . .
O1' O 0.3773(8) 0.5835(4) 0.2371(5) 0.031(2) Uani 1 d . .
O2' O 0.5334(7) 0.6921(4) 0.2636(5) 0.030(2) Uani 1 d . .
O3' O 0.6747(8) 0.6130(4) 0.3627(5) 0.034(2) Uani 1 d . .
N1' N 0.4068(9) 0.6473(5) 0.3940(5) 0.028(2) Uani 1 d . .
N2' N 0.6249(9) 0.5611(5) 0.2044(5) 0.027(2) Uani 1 d . .
N3' N 0.5118(9) 0.4930(5) 0.3614(5) 0.028(2) Uani 1 d . .
C1' C 0.3105(11) 0.6829(6) 0.3677(7) 0.028(2) Uani 1 d . .
C2' C 0.2364(14) 0.7245(7) 0.4202(9) 0.047(3) Uani 1 d . .
H2'A H 0.1700(14) 0.7502(7) 0.3998(9) 0.057 Uiso 1 calc R .
C3' C 0.2643(15) 0.7263(8) 0.5013(9) 0.056(4) Uani 1 d . .
H3'A H 0.2185(15) 0.7540(8) 0.5362(9) 0.067 Uiso 1 calc R .
C4' C 0.3634(14) 0.6855(8) 0.5303(8) 0.049(4) Uani 1 d . .
H4'A H 0.3812(14) 0.6835(8) 0.5852(8) 0.058 Uiso 1 calc R .
C5' C 0.4348(12) 0.6480(6) 0.4756(7) 0.032(3) Uani 1 d . .
C6' C 0.2649(11) 0.6820(6) 0.2839(7) 0.030(2) Uani 1 d . .
H6'A H 0.2092(11) 0.7174(6) 0.2687(7) 0.036 Uiso 1 calc R .
C7' C 0.2973(10) 0.6339(6) 0.2274(6) 0.026(2) Uani 1 d . .
C8' C 0.5435(15) 0.6092(9) 0.5105(8) 0.051(4) Uani 1 d . .
H8'1 H 0.5302(15) 0.5990(9) 0.5664(8) 0.076 Uiso 1 d R .
H8'2 H 0.6144(15) 0.6391(9) 0.5056(8) 0.076 Uiso 1 d R .
H8'3 H 0.5558(15) 0.5652(9) 0.4818(8) 0.076 Uiso 1 d R .
C9' C 0.2412(13) 0.6355(7) 0.1407(7) 0.035(3) Uani 1 d . .
C10' C 0.1853(17) 0.5636(9) 0.1224(10) 0.059(4) Uani 1 d . .
H10D H 0.1191(17) 0.5550(9) 0.1583(10) 0.088 Uiso 1 calc R .
H10E H 0.2459(17) 0.5268(9) 0.1295(10) 0.088 Uiso 1 calc R .
H10F H 0.1553(17) 0.5630(9) 0.0677(10) 0.088 Uiso 1 calc R .
C11' C 0.3467(16) 0.6492(10) 0.0835(8) 0.060(4) Uani 1 d . .
H11D H 0.3823(16) 0.6952(10) 0.0952(8) 0.090 Uiso 1 calc R .
H11E H 0.3166(16) 0.6486(10) 0.0288(8) 0.090 Uiso 1 calc R .
H11F H 0.4073(16) 0.6125(10) 0.0906(8) 0.090 Uiso 1 calc R .
C12' C 0.1450(17) 0.6949(8) 0.1296(11) 0.062(4) Uani 1 d . .
H12D H 0.1814(17) 0.7407(8) 0.1414(11) 0.093 Uiso 1 calc R .
H12E H 0.0787(17) 0.6866(8) 0.1655(11) 0.093 Uiso 1 calc R .
H12F H 0.1148(17) 0.6947(8) 0.0750(11) 0.093 Uiso 1 calc R .
C21' C 0.7156(12) 0.6064(7) 0.1793(8) 0.036(3) Uani 1 d . .
C22' C 0.8056(14) 0.5819(8) 0.1261(8) 0.048(4) Uani 1 d . .
H22B H 0.8690(14) 0.6122(8) 0.1116(8) 0.057 Uiso 1 calc R .
C23' C 0.7999(14) 0.5134(9) 0.0956(10) 0.054(4) Uani 1 d . .
H23B H 0.8600(14) 0.4965(9) 0.0615(10) 0.064 Uiso 1 calc R .
C24' C 0.7028(16) 0.4701(8) 0.1167(9) 0.054(4) Uani 1 d . .
H24B H 0.6959(16) 0.4242(8) 0.0953(9) 0.065 Uiso 1 calc R .
C25' C 0.6153(12) 0.4951(6) 0.1698(7) 0.035(3) Uani 1 d . .
C26' C 0.7221(12) 0.6818(7) 0.1997(7) 0.036(3) Uani 1 d . .
H26B H 0.7929(12) 0.7061(7) 0.1859(7) 0.043 Uiso 1 calc R .
C27' C 0.6340(11) 0.7205(6) 0.2372(8) 0.032(3) Uani 1 d . .
C28' C 0.5089(15) 0.4474(7) 0.1866(9) 0.048(3) Uani 1 d . .
H28D H 0.5113(15) 0.4329(7) 0.2421(9) 0.072 Uiso 1 d R .
H28E H 0.5130(15) 0.4058(7) 0.1527(9) 0.072 Uiso 1 d R .
H28F H 0.4342(15) 0.4728(7) 0.1754(9) 0.072 Uiso 1 d R .
C29' C 0.6417(14) 0.8019(7) 0.2465(10) 0.048(4) Uani 1 d . .
C30' C 0.5476(18) 0.8342(8) 0.1871(13) 0.068(5) Uani 1 d . .
H30D H 0.5692(18) 0.8220(8) 0.1330(13) 0.102 Uiso 1 calc R .
H30E H 0.5467(18) 0.8854(8) 0.1930(13) 0.102 Uiso 1 calc R .
H30F H 0.4681(18) 0.8154(8) 0.1984(13) 0.102 Uiso 1 calc R .
C31' C 0.6066(22) 0.8215(9) 0.3321(11) 0.073(5) Uani 1 d . .
H31D H 0.6111(22) 0.8726(9) 0.3388(11) 0.109 Uiso 1 calc R .
H31E H 0.6618(22) 0.7987(9) 0.3696(11) 0.109 Uiso 1 calc R .
H31F H 0.5249(22) 0.8056(9) 0.3418(11) 0.109 Uiso 1 calc R .
C32' C 0.7703(17) 0.8325(9) 0.2308(14) 0.075(6) Uani 1 d . .
H32D H 0.7940(17) 0.8206(9) 0.1769(14) 0.112 Uiso 1 calc R .
H32E H 0.8278(17) 0.8122(9) 0.2686(14) 0.112 Uiso 1 calc R .
H32F H 0.7689(17) 0.8837(9) 0.2369(14) 0.112 Uiso 1 calc R .
C41' C 0.6168(13) 0.4592(7) 0.3733(7) 0.040(3) Uani 1 d . .
C42' C 0.6211(16) 0.3831(8) 0.3884(8) 0.052(4) Uani 1 d . .
H42B H 0.6952(16) 0.3593(8) 0.3945(8) 0.062 Uiso 1 calc R .
C43' C 0.5105(18) 0.3460(7) 0.3938(10) 0.058(4) Uani 1 d . .
H43B H 0.5095(18) 0.2965(7) 0.4004(10) 0.070 Uiso 1 calc R .
C44' C 0.4033(16) 0.3842(7) 0.3890(10) 0.052(4) Uani 1 d . .
H44B H 0.3295(16) 0.3607(7) 0.3965(10) 0.063 Uiso 1 calc R .
C45' C 0.4034(12) 0.4558(6) 0.3736(8) 0.036(3) Uani 1 d . .
C46' C 0.7331(13) 0.4930(7) 0.3787(7) 0.040(3) Uani 1 d . .
H46B H 0.8002(13) 0.4625(7) 0.3810(7) 0.048 Uiso 1 calc R .
C47' C 0.7585(13) 0.5641(8) 0.3810(8) 0.040(3) Uani 1 d . .
C48' C 0.2846(13) 0.4952(7) 0.3731(10) 0.048(3) Uani 1 d . .
H48D H 0.2802(13) 0.5250(7) 0.3260(10) 0.071 Uiso 1 d R .
H48E H 0.2790(13) 0.5246(7) 0.4205(10) 0.071 Uiso 1 d R .
H48F H 0.2184(13) 0.4615(7) 0.3718(10) 0.071 Uiso 1 d R .
C49' C 0.8840(13) 0.5934(10) 0.4039(9) 0.055(4) Uani 1 d . .
C50' C 0.9611(22) 0.5350(14) 0.4422(17) 0.101(7) Uani 1 d U .
H50D H 0.9684(22) 0.4957(14) 0.4052(17) 0.151 Uiso 1 calc R .
H50E H 0.9232(22) 0.5186(14) 0.4906(17) 0.151 Uiso 1 calc R .
H50F H 1.0408(22) 0.5536(14) 0.4551(17) 0.151 Uiso 1 calc R .
C51' C 0.8707(21) 0.6537(13) 0.4589(17) 0.098(7) Uani 1 d U .
H51D H 0.8263(21) 0.6386(13) 0.5053(17) 0.147 Uiso 1 calc R .
H51E H 0.8271(21) 0.6917(13) 0.4321(17) 0.147 Uiso 1 calc R .
H51F H 0.9500(21) 0.6705(13) 0.4755(17) 0.147 Uiso 1 calc R .
C52' C 0.9526(19) 0.6109(13) 0.3286(15) 0.088(6) Uani 1 d U .
H52D H 0.9579(19) 0.5688(13) 0.2955(15) 0.133 Uiso 1 calc R .
H52E H 1.0333(19) 0.6271(13) 0.3428(15) 0.133 Uiso 1 calc R .
H52F H 0.9103(19) 0.6480(13) 0.2993(15) 0.133 Uiso 1 calc R .

loop_
_atom_type_symbol
_atom_type_description
_atom_type_scat_dispersion_real
_atom_type_scat_dispersion_imag
_atom_type_scat_source
C C 0.0181 0.0091 'International Tables Vol C Tables 4.2.6.8 and 6.1.1.4'
H H 0.0000 0.0000 'International Tables Vol C Tables 4.2.6.8 and 6.1.1.4'
N N 0.0311 0.0180 'International Tables Vol C Tables 4.2.6.8 and 6.1.1.4'
O O 0.0492 0.0322 'International Tables Vol C Tables 4.2.6.8 and 6.1.1.4'
Cr Cr -0.1635 2.4439 'International Tables Vol C Tables 4.2.6.8 and 6.1.1.4'

loop_
_geom_angle_atom_site_label_1
_geom_angle_atom_site_label_2
_geom_angle_atom_site_label_3
_geom_angle
_geom_angle_site_symmetry_1
_geom_angle_site_symmetry_3
_geom_angle_publ_flag
O2 Cr O3 88.7(3) . . ?
O2 Cr O1 88.0(3) . . ?
O3 Cr O1 173.9(4) . . ?
O2 Cr N2 87.1(4) . . ?
O3 Cr N2 88.3(4) . . ?
O1 Cr N2 86.4(4) . . ?
O2 Cr N3 83.4(4) . . ?
O3 Cr N3 89.4(4) . . ?
O1 Cr N3 95.3(4) . . ?
N2 Cr N3 170.3(4) . . ?
O2 Cr N1 176.1(4) . . ?
O3 Cr N1 94.2(3) . . ?
O1 Cr N1 89.4(3) . . ?
N2 Cr N1 95.6(4) . . ?
N3 Cr N1 93.9(4) . . ?
C7 O1 Cr 126.8(7) . . ?
C27 O2 Cr 126.1(7) . . ?
C47 O3 Cr 122.6(7) . . ?
C1 N1 C5 119.8(10) . . ?
C1 N1 Cr 115.8(8) . . ?
C5 N1 Cr 123.7(8) . . ?
C25 N2 C21 116.4(11) . . ?
C25 N2 Cr 126.4(9) . . ?
C21 N2 Cr 117.1(8) . . ?
C41 N3 C45 120.6(12) . . ?
C41 N3 Cr 114.4(9) . . ?
C45 N3 Cr 124.3(9) . . ?
N1 C1 C2 120.2(12) . . ?
N1 C1 C6 126.1(10) . . ?
C2 C1 C6 113.7(12) . . ?
C3 C2 C1 119.7(13) . . ?
C2 C3 C4 118.6(11) . . ?
C5 C4 C3 121.0(14) . . ?
N1 C5 C4 120.0(13) . . ?
N1 C5 C8 121.4(10) . . ?
C4 C5 C8 118.7(12) . . ?
C7 C6 C1 126.2(12) . . ?
O1 C7 C6 123.3(11) . . ?
O1 C7 C9 115.0(10) . . ?
C6 C7 C9 121.6(11) . . ?
C10 C9 C11 109.3(22) . . ?
C10 C9 C12 114.6(24) . . ?
C11 C9 C12 104.7(20) . . ?
C10 C9 C7 109.6(18) . . ?
C11 C9 C7 110.9(15) . . ?
C12 C9 C7 107.7(17) . . ?
N2 C21 C22 120.2(11) . . ?
N2 C21 C26 121.7(11) . . ?
C22 C21 C26 118.1(12) . . ?
C23 C22 C21 120.8(13) . . ?
C22 C23 C24 118.0(13) . . ?
C25 C24 C23 119.2(14) . . ?
C24 C25 N2 124.4(14) . . ?
C24 C25 C28 116.0(13) . . ?
N2 C25 C28 119.5(12) . . ?
C27 C26 C21 128.4(11) . . ?
O2 C27 C26 121.9(10) . . ?
O2 C27 C29 113.7(11) . . ?
C26 C27 C29 124.4(11) . . ?
C30 C29 C31 108.5(14) . . ?
C30 C29 C27 114.0(12) . . ?
C31 C29 C27 108.2(11) . . ?
C30 C29 C32 110.7(13) . . ?
C31 C29 C32 108.2(16) . . ?
C27 C29 C32 107.0(11) . . ?
N3 C41 C46 126.4(12) . . ?
N3 C41 C42 118.0(13) . . ?
C46 C41 C42 115.5(12) . . ?
C43 C42 C41 120.2(15) . . ?
C44 C43 C42 119.1(15) . . ?
C43 C44 C45 122.8(16) . . ?
N3 C45 C44 119.4(13) . . ?
N3 C45 C48 121.2(12) . . ?
C44 C45 C48 119.3(13) . . ?
C47 C46 C41 127.2(11) . . ?
O3 C47 C46 122.8(11) . . ?
O3 C47 C49 114.6(10) . . ?
C46 C47 C49 122.6(11) . . ?
C52 C49 C51 112.1(16) . . ?
C52 C49 C47 106.2(12) . . ?
C51 C49 C47 107.3(11) . . ?
C52 C49 C50 108.7(14) . . ?
C51 C49 C50 108.8(13) . . ?
C47 C49 C50 113.7(12) . . ?
O2' Cr' O1' 88.6(4) . . ?
O2' Cr' O3' 88.3(4) . . ?
O1' Cr' O3' 173.9(4) . . ?
O2' Cr' N2' 88.2(3) . . ?
O1' Cr' N2' 86.7(4) . . ?
O3' Cr' N2' 88.0(3) . . ?
O2' Cr' N3' 175.3(4) . . ?
O1' Cr' N3' 95.2(4) . . ?
O3' Cr' N3' 88.2(4) . . ?
N2' Cr' N3' 94.9(3) . . ?
O2' Cr' N1' 83.7(3) . . ?
O1' Cr' N1' 88.8(4) . . ?
O3' Cr' N1' 96.0(4) . . ?
N2' Cr' N1' 170.9(4) . . ?
N3' Cr' N1' 93.4(3) . . ?
C7' O1' Cr' 121.3(7) . . ?
C27' O2' Cr' 124.3(7) . . ?
C47' O3' Cr' 126.8(8) . . ?
C1' N1' C5' 119.0(10) . . ?
C1' N1' Cr' 117.4(7) . . ?
C5' N1' Cr' 123.4(8) . . ?
C25' N2' C21' 118.6(10) . . ?
C25' N2' Cr' 125.0(8) . . ?
C21' N2' Cr' 116.0(8) . . ?
C41' N3' C45' 118.8(10) . . ?
C41' N3' Cr' 116.5(9) . . ?
C45' N3' Cr' 123.9(8) . . ?
N1' C1' C2' 122.1(11) . . ?
N1' C1' C6' 124.6(10) . . ?
C2' C1' C6' 113.3(11) . . ?
C3' C2' C1' 119.4(14) . . ?
C2' C3' C4' 118.7(12) . . ?
C5' C4' C3' 119.1(13) . . ?
N1' C5' C4' 121.6(13) . . ?
N1' C5' C8' 122.4(10) . . ?
C4' C5' C8' 116.0(12) . . ?
C7' C6' C1' 125.1(10) . . ?
O1' C7' C6' 125.5(10) . . ?
O1' C7' C9' 112.7(10) . . ?
C6' C7' C9' 121.7(11) . . ?
C10' C9' C11' 109.5(13) . . ?
C10' C9' C12' 110.0(13) . . ?
C11' C9' C12' 109.2(12) . . ?
C10' C9' C7' 108.9(10) . . ?
C11' C9' C7' 106.6(11) . . ?
C12' C9' C7' 112.5(11) . . ?
N2' C21' C22' 120.5(12) . . ?
N2' C21' C26' 124.0(11) . . ?
C22' C21' C26' 115.4(12) . . ?
C23' C22' C21' 120.2(13) . . ?
C22' C23' C24' 118.6(11) . . ?
C23' C24' C25' 120.3(13) . . ?
N2' C25' C24' 121.3(13) . . ?
N2' C25' C28' 120.9(11) . . ?
C24' C25' C28' 117.7(12) . . ?
C27' C26' C21' 126.0(11) . . ?
O2' C27' C26' 123.2(10) . . ?
O2' C27' C29' 114.5(10) . . ?
C26' C27' C29' 122.2(11) . . ?
C31' C29' C27' 108.6(12) . . ?
C31' C29' C30' 109.1(15) . . ?
C27' C29' C30' 106.8(13) . . ?
C31' C29' C32' 108.3(16) . . ?
C27' C29' C32' 113.5(13) . . ?
C30' C29' C32' 110.5(14) . . ?
N3' C41' C46' 125.0(12) . . ?
N3' C41' C42' 121.3(14) . . ?
C46' C41' C42' 113.5(13) . . ?
C43' C42' C41' 118.2(14) . . ?
C44' C43' C42' 118.7(12) . . ?
C45' C44' C43' 121.1(15) . . ?
C44' C45' N3' 121.4(13) . . ?
C44' C45' C48' 118.7(12) . . ?
N3' C45' C48' 119.9(10) . . ?
C47' C46' C41' 128.2(12) . . ?
O3' C47' C46' 121.7(13) . . ?
O3' C47' C49' 115.4(13) . . ?
C46' C47' C49' 122.9(14) . . ?
C51' C49' C52' 114.2(19) . . ?
C51' C49' C50' 110.7(18) . . ?
C52' C49' C50' 102.8(17) . . ?
C51' C49' C47' 109.6(14) . . ?
C52' C49' C47' 109.3(13) . . ?
C50' C49' C47' 110.0(16) . . ?

loop_
_geom_bond_atom_site_label_1
_geom_bond_atom_site_label_2
_geom_bond_distance
_geom_bond_site_symmetry_2
_geom_bond_publ_flag
Cr O2 1.899(7) . ?
Cr O3 1.914(8) . ?
Cr O1 1.921(8) . ?
Cr N2 2.149(10) . ?
Cr N3 2.160(11) . ?
Cr N1 2.161(9) . ?
O1 C7 1.322(15) . ?
O2 C27 1.279(15) . ?
O3 C47 1.294(14) . ?
N1 C1 1.34(2) . ?
N1 C5 1.37(2) . ?
N2 C25 1.37(2) . ?
N2 C21 1.39(2) . ?
N3 C41 1.36(2) . ?
N3 C45 1.38(2) . ?
C1 C2 1.44(2) . ?
C1 C6 1.45(2) . ?
C2 C3 1.36(2) . ?
C3 C4 1.39(2) . ?
C4 C5 1.38(2) . ?
C5 C8 1.45(2) . ?
C6 C7 1.35(2) . ?
C7 C9 1.56(2) . ?
C9 C10 1.50(3) . ?
C9 C11 1.51(3) . ?
C9 C12 1.50(4) . ?
C21 C22 1.41(2) . ?
C21 C26 1.41(2) . ?
C22 C23 1.39(2) . ?
C23 C24 1.40(2) . ?
C24 C25 1.36(2) . ?
C25 C28 1.52(2) . ?
C26 C27 1.36(2) . ?
C27 C29 1.54(2) . ?
C29 C30 1.50(2) . ?
C29 C31 1.53(2) . ?
C29 C32 1.55(2) . ?
C41 C46 1.40(2) . ?
C41 C42 1.46(2) . ?
C42 C43 1.38(2) . ?
C43 C44 1.32(2) . ?
C44 C45 1.39(2) . ?
C45 C48 1.48(2) . ?
C46 C47 1.37(2) . ?
C47 C49 1.54(2) . ?
C49 C52 1.53(3) . ?
C49 C51 1.53(2) . ?
C49 C50 1.54(2) . ?
Cr' O2' 1.904(8) . ?
Cr' O1' 1.937(9) . ?
Cr' O3' 1.945(9) . ?
Cr' N2' 2.144(9) . ?
Cr' N3' 2.160(10) . ?
Cr' N1' 2.164(9) . ?
O1' C7' 1.294(14) . ?
O2' C27' 1.305(15) . ?
O3' C47' 1.33(2) . ?
N1' C1' 1.32(2) . ?
N1' C5' 1.38(2) . ?
N2' C25' 1.36(2) . ?
N2' C21' 1.37(2) . ?
N3' C41' 1.32(2) . ?
N3' C45' 1.39(2) . ?
C1' C2' 1.43(2) . ?
C1' C6' 1.47(2) . ?
C2' C3' 1.37(2) . ?
C3' C4' 1.40(2) . ?
C4' C5' 1.40(2) . ?
C5' C8' 1.50(2) . ?
C6' C7' 1.35(2) . ?
C7' C9' 1.556(15) . ?
C9' C10' 1.50(2) . ?
C9' C11' 1.53(2) . ?
C9' C12' 1.54(2) . ?
C21' C22' 1.41(2) . ?
C21' C26' 1.45(2) . ?
C22' C23' 1.38(2) . ?
C23' C24' 1.38(2) . ?
C24' C25' 1.39(2) . ?
C25' C28' 1.50(2) . ?
C26' C27' 1.36(2) . ?
C27' C29' 1.53(2) . ?
C29' C31' 1.52(2) . ?
C29' C30' 1.54(2) . ?
C29' C32' 1.55(2) . ?
C41' C46' 1.42(2) . ?
C41' C42' 1.44(2) . ?
C42' C43' 1.40(3) . ?
C43' C44' 1.38(2) . ?
C44' C45' 1.36(2) . ?
C45' C48' 1.50(2) . ?
C46' C47' 1.35(2) . ?
C47' C49' 1.52(2) . ?
C49' C51' 1.46(3) . ?
C49' C52' 1.51(3) . ?
C49' C50' 1.51(3) . ?

loop_
_cod_changelog_entry_id
_cod_changelog_entry_author
_cod_changelog_entry_date
_cod_changelog_entry_text
1 'Vaitkus, Antanas' 2025-01-07T10:25:45+02:00 'Updated bibliographic information.'
